data_4129687
loop_
_publ_author_name
'Wang, Lei'
'Hu, Lianrui'
'Zhang, Hezhong'
'Chen, Hui'
'Deng, Liang'

_publ_section_title
;
 Three-coordinate iron(IV) bisimido complexes with aminocarbene ligation:
 synthesis, structure, and reactivity.
;
_journal_issue 44
_journal_name_full 'Journal of the American Chemical Society'
_journal_page_first 14196
_journal_page_last 14207
_journal_paper_doi 10.1021/jacs.5b09579
_journal_volume 137
_journal_year 2015
_chemical_formula_moiety 'C38 H53 Fe N3'
_chemical_formula_sum 'C38 H53 Fe N3'
_chemical_formula_weight 607.68
_space_group_crystal_system monoclinic
_space_group_IT_number 14
_space_group_name_Hall '-P 2ybc'
_space_group_name_H-M_alt 'P 1 21/c 1'
_atom_sites_solution_hydrogens geom
_atom_sites_solution_primary direct
_audit_creation_date 2015-01-23
_audit_creation_method
;
Olex2 1.2
(compiled 2014.07.22 svn.r2960 for OlexSys, GUI svn.r4862)
;
_cell_angle_alpha 90
_cell_angle_beta 102.524(3)
_cell_angle_gamma 90
_cell_formula_units_Z 4
_cell_length_a 9.4941(13)
_cell_length_b 21.473(3)
_cell_length_c 17.330(2)
_cell_measurement_reflns_used 2405
_cell_measurement_temperature 130
_cell_measurement_theta_max 24.85
_cell_measurement_theta_min 2.25
_cell_volume 3448.9(8)
_computing_cell_refinement 'SAINT v7.68A (Bruker, 2009)'
_computing_data_reduction 'SAINT v7.68A (Bruker, 2009)'
_computing_molecular_graphics 'Olex2 (Dolomanov et al., 2009)'
_computing_publication_material 'Olex2 (Dolomanov et al., 2009)'
_computing_structure_refinement 'XL (Sheldrick, 2008)'
_computing_structure_solution 'ShelXS (Sheldrick, 2008)'
_diffrn_ambient_temperature 130
_diffrn_measured_fraction_theta_full 1.000
_diffrn_measured_fraction_theta_max 0.997
_diffrn_measurement_device_type 'Bruker APEX-II CCD'
_diffrn_measurement_method '\f and \w scans'
_diffrn_radiation_monochromator graphite
_diffrn_radiation_type MoK\a
_diffrn_radiation_wavelength 0.71073
_diffrn_reflns_av_R_equivalents 0.0958
_diffrn_reflns_av_unetI/netI 0.0981
_diffrn_reflns_Laue_measured_fraction_full 1.000
_diffrn_reflns_Laue_measured_fraction_max 0.997
_diffrn_reflns_limit_h_max 12
_diffrn_reflns_limit_h_min -12
_diffrn_reflns_limit_k_max 28
_diffrn_reflns_limit_k_min -28
_diffrn_reflns_limit_l_max 16
_diffrn_reflns_limit_l_min -22
_diffrn_reflns_number 27992
_diffrn_reflns_point_group_measured_fraction_full 1.000
_diffrn_reflns_point_group_measured_fraction_max 0.997
_diffrn_reflns_theta_full 25.242
_diffrn_reflns_theta_max 27.654
_diffrn_reflns_theta_min 1.532
_diffrn_standards_number 0
_exptl_absorpt_coefficient_mu 0.466
_exptl_absorpt_correction_T_max 0.7456
_exptl_absorpt_correction_T_min 0.6445
_exptl_absorpt_correction_type multi-scan
_exptl_absorpt_process_details
;
SADABS-2008/1 (Bruker,2008) was used for absorption correction.
wR2(int) was 0.0709 before and 0.0580 after correction.
The Ratio of minimum to maximum transmission is 0.8644.
The \l/2 correction factor is 0.0015.
;
_exptl_crystal_colour red
_exptl_crystal_density_diffrn 1.170
_exptl_crystal_description block
_exptl_crystal_F_000 1312
_exptl_crystal_size_max 0.12
_exptl_crystal_size_mid 0.1
_exptl_crystal_size_min 0.06
_refine_diff_density_max 0.453
_refine_diff_density_min -0.407
_refine_diff_density_rms 0.071
_refine_ls_extinction_method none
_refine_ls_goodness_of_fit_ref 1.007
_refine_ls_hydrogen_treatment constr
_refine_ls_matrix_type full
_refine_ls_number_parameters 393
_refine_ls_number_reflns 8029
_refine_ls_number_restraints 0
_refine_ls_restrained_S_all 1.007
_refine_ls_R_factor_all 0.1203
_refine_ls_R_factor_gt 0.0567
_refine_ls_shift/su_max 0.008
_refine_ls_shift/su_mean 0.000
_refine_ls_structure_factor_coef Fsqd
_refine_ls_weighting_details 'w=1/[\s^2^(Fo^2^)+(0.0606P)^2^+0.0147P] where P=(Fo^2^+2Fc^2^)/3'
_refine_ls_weighting_scheme calc
_refine_ls_wR_factor_gt 0.1179
_refine_ls_wR_factor_ref 0.1416
_reflns_Friedel_coverage 0.000
_reflns_number_gt 4687
_reflns_number_total 8029
_reflns_threshold_expression 'I > 2\s(I)'
_cod_data_source_file ja5b09579_si_002.cif
_cod_data_source_block 4
_cod_original_cell_volume 3449.0(8)
_cod_database_code 4129687
_shelxl_version_number 2014-3
_shelx_space_group_comment
;
The symmetry employed for this shelxl refinement is uniquely defined
by the following loop, which should always be used as a source of
symmetry information in preference to the above space-group names.
They are only intended as comments.
;
_shelx_estimated_absorpt_t_max 0.973
_shelx_estimated_absorpt_t_min 0.946
_olex2_refinement_description
;
1. Fixed Uiso
 At 1.2 times of:
  All C(H) groups, All C(H,H) groups
 At 1.5 times of:
  All C(H,H,H) groups
2.a Ternary CH refined with riding coordinates:
 C15(H15), C18(H18)
2.b Secondary CH2 refined with riding coordinates:
 C3(H3A,H3B)
2.c Aromatic/amide H refined with riding coordinates:
 C11(H11), C12(H12), C13(H13), C23(H23), C25(H25), C32(H32), C34(H34)
2.d Idealised Me refined as rotating group:
 C5(H5A,H5B,H5C), C6(H6A,H6B,H6C), C7(H7A,H7B,H7C), C8(H8A,H8B,H8C), C16(H16A,
 H16B,H16C), C17(H17A,H17B,H17C), C19(H19A,H19B,H19C), C20(H20A,H20B,H20C),
 C27(H27A,H27B,H27C), C28(H28A,H28B,H28C), C29(H29A,H29B,H29C), C36(H36A,H36B,
 H36C), C37(H37A,H37B,H37C), C38(H38A,H38B,H38C)
;
_olex2_submission_special_instructions 'No special instructions were received'

loop_
_space_group_symop_operation_xyz
'x, y, z'
'-x, y+1/2, -z+1/2'
'-x, -y, -z'
'x, -y-1/2, z-1/2'

loop_
_atom_site_label
_atom_site_type_symbol
_atom_site_fract_x
_atom_site_fract_y
_atom_site_fract_z
_atom_site_U_iso_or_equiv
_atom_site_adp_type
_atom_site_occupancy
_atom_site_site_symmetry_order
_atom_site_calc_flag
_atom_site_refinement_flags_posn
Fe1 Fe 0.46428(4) 0.60501(2) 0.32892(2) 0.02268(13) Uani 1 1 d .
N1 N 0.3940(2) 0.55731(12) 0.25741(14) 0.0261(6) Uani 1 1 d .
N2 N 0.4043(3) 0.63972(11) 0.39890(13) 0.0245(6) Uani 1 1 d .
N3 N 0.7491(2) 0.60307(11) 0.29116(13) 0.0225(5) Uani 1 1 d .
C1 C 0.6631(3) 0.61899(13) 0.34050(16) 0.0226(6) Uani 1 1 d .
C2 C 0.7581(3) 0.65054(14) 0.41391(16) 0.0264(7) Uani 1 1 d .
C3 C 0.9042(3) 0.65818(15) 0.39078(17) 0.0308(7) Uani 1 1 d .
H3A H 0.9136 0.7008 0.3707 0.037 Uiso 1 1 calc R
H3B H 0.9839 0.6510 0.4372 0.037 Uiso 1 1 calc R
C4 C 0.9103(3) 0.61032(16) 0.32659(18) 0.0324(7) Uani 1 1 d .
C5 C 0.9746(4) 0.54914(18) 0.3626(2) 0.0530(11) Uani 1 1 d .
H5A H 0.9855 0.5204 0.3203 0.080 Uiso 1 1 calc GR
H5B H 0.9105 0.5306 0.3936 0.080 Uiso 1 1 calc GR
H5C H 1.0693 0.5571 0.3971 0.080 Uiso 1 1 calc GR
C6 C 0.9920(3) 0.63345(19) 0.2661(2) 0.0485(10) Uani 1 1 d .
H6A H 0.9532 0.6739 0.2456 0.073 Uiso 1 1 calc GR
H6B H 0.9812 0.6035 0.2226 0.073 Uiso 1 1 calc GR
H6C H 1.0944 0.6379 0.2912 0.073 Uiso 1 1 calc GR
C7 C 0.6993(3) 0.71476(15) 0.42860(18) 0.0330(8) Uani 1 1 d .
H7A H 0.7702 0.7367 0.4690 0.049 Uiso 1 1 calc GR
H7B H 0.6092 0.7099 0.4469 0.049 Uiso 1 1 calc GR
H7C H 0.6808 0.7388 0.3794 0.049 Uiso 1 1 calc GR
C8 C 0.7669(4) 0.61131(16) 0.48907(16) 0.0382(8) Uani 1 1 d .
H8A H 0.8342 0.6309 0.5333 0.057 Uiso 1 1 calc GR
H8B H 0.8010 0.5693 0.4804 0.057 Uiso 1 1 calc GR
H8C H 0.6711 0.6087 0.5014 0.057 Uiso 1 1 calc GR
C9 C 0.6959(3) 0.59483(14) 0.20711(16) 0.0233(7) Uani 1 1 d .
C10 C 0.6917(3) 0.53606(15) 0.17119(17) 0.0265(7) Uani 1 1 d .
C11 C 0.6459(4) 0.53315(17) 0.08960(19) 0.0367(8) Uani 1 1 d .
H11 H 0.6397 0.4937 0.0643 0.044 Uiso 1 1 calc R
C12 C 0.6090(4) 0.58557(17) 0.04420(19) 0.0394(9) Uani 1 1 d .
H12 H 0.5803 0.5822 -0.0117 0.047 Uiso 1 1 calc R
C13 C 0.6139(3) 0.64290(16) 0.08008(17) 0.0323(8) Uani 1 1 d .
H13 H 0.5873 0.6790 0.0485 0.039 Uiso 1 1 calc R
C14 C 0.6574(3) 0.64911(15) 0.16201(17) 0.0254(7) Uani 1 1 d .
C15 C 0.6621(3) 0.71357(14) 0.19763(17) 0.0258(7) Uani 1 1 d .
H15 H 0.7184 0.7110 0.2534 0.031 Uiso 1 1 calc R
C16 C 0.5113(4) 0.73751(15) 0.19928(19) 0.0366(8) Uani 1 1 d .
H16A H 0.4539 0.7405 0.1451 0.055 Uiso 1 1 calc GR
H16B H 0.5187 0.7787 0.2241 0.055 Uiso 1 1 calc GR
H16C H 0.4644 0.7086 0.2296 0.055 Uiso 1 1 calc GR
C17 C 0.7372(4) 0.76061(17) 0.1539(2) 0.0473(10) Uani 1 1 d .
H17A H 0.8298 0.7435 0.1476 0.071 Uiso 1 1 calc GR
H17B H 0.7540 0.7994 0.1843 0.071 Uiso 1 1 calc GR
H17C H 0.6760 0.7691 0.1017 0.071 Uiso 1 1 calc GR
C18 C 0.7368(3) 0.47636(15) 0.21657(19) 0.0326(8) Uani 1 1 d .
H18 H 0.7573 0.4861 0.2743 0.039 Uiso 1 1 calc R
C19 C 0.8757(4) 0.45093(18) 0.1963(2) 0.0483(10) Uani 1 1 d .
H19A H 0.8551 0.4366 0.1413 0.073 Uiso 1 1 calc GR
H19B H 0.9119 0.4160 0.2315 0.073 Uiso 1 1 calc GR
H19C H 0.9487 0.4839 0.2033 0.073 Uiso 1 1 calc GR
C20 C 0.6222(4) 0.42564(16) 0.2001(2) 0.0418(9) Uani 1 1 d .
H20A H 0.5332 0.4410 0.2134 0.063 Uiso 1 1 calc GR
H20B H 0.6564 0.3889 0.2323 0.063 Uiso 1 1 calc GR
H20C H 0.6031 0.4144 0.1440 0.063 Uiso 1 1 calc GR
C21 C 0.3103(3) 0.51521(14) 0.20767(16) 0.0224(6) Uani 1 1 d .
C22 C 0.2837(3) 0.45539(14) 0.23519(17) 0.0268(7) Uani 1 1 d .
C23 C 0.2125(3) 0.41249(14) 0.18107(18) 0.0297(7) Uani 1 1 d .
H23 H 0.1983 0.3716 0.1990 0.036 Uiso 1 1 calc R
C24 C 0.1610(3) 0.42639(15) 0.10186(18) 0.0276(7) Uani 1 1 d .
C25 C 0.1815(3) 0.48658(15) 0.07720(17) 0.0285(7) Uani 1 1 d .
H25 H 0.1446 0.4972 0.0234 0.034 Uiso 1 1 calc R
C26 C 0.2537(3) 0.53185(14) 0.12802(17) 0.0251(7) Uani 1 1 d .
C27 C 0.2708(3) 0.59687(15) 0.10079(18) 0.0341(8) Uani 1 1 d .
H27A H 0.2500 0.5979 0.0429 0.051 Uiso 1 1 calc GR
H27B H 0.3699 0.6109 0.1216 0.051 Uiso 1 1 calc GR
H27C H 0.2036 0.6244 0.1200 0.051 Uiso 1 1 calc GR
C28 C 0.0859(4) 0.37790(16) 0.0452(2) 0.0414(9) Uani 1 1 d .
H28A H 0.0495 0.3970 -0.0067 0.062 Uiso 1 1 calc GR
H28B H 0.0050 0.3605 0.0650 0.062 Uiso 1 1 calc GR
H28C H 0.1540 0.3446 0.0403 0.062 Uiso 1 1 calc GR
C29 C 0.3367(4) 0.43874(17) 0.32056(18) 0.0450(9) Uani 1 1 d .
H29A H 0.2928 0.3994 0.3317 0.067 Uiso 1 1 calc GR
H29B H 0.3100 0.4717 0.3538 0.067 Uiso 1 1 calc GR
H29C H 0.4419 0.4342 0.3320 0.067 Uiso 1 1 calc GR
C30 C 0.3331(3) 0.66063(13) 0.45524(16) 0.0210(6) Uani 1 1 d .
C31 C 0.2824(3) 0.72222(14) 0.45317(17) 0.0263(7) Uani 1 1 d .
C32 C 0.2138(3) 0.74170(15) 0.51190(18) 0.0303(7) Uani 1 1 d .
H32 H 0.1802 0.7834 0.5111 0.036 Uiso 1 1 calc R
C33 C 0.1925(3) 0.70233(16) 0.57170(18) 0.0301(7) Uani 1 1 d .
C34 C 0.2404(3) 0.64155(15) 0.57155(17) 0.0274(7) Uani 1 1 d .
H34 H 0.2249 0.6140 0.6118 0.033 Uiso 1 1 calc R
C35 C 0.3103(3) 0.61932(14) 0.51481(16) 0.0224(6) Uani 1 1 d .
C36 C 0.3590(3) 0.55323(15) 0.51516(18) 0.0314(7) Uani 1 1 d .
H36A H 0.3432 0.5324 0.5629 0.047 Uiso 1 1 calc GR
H36B H 0.4619 0.5520 0.5145 0.047 Uiso 1 1 calc GR
H36C H 0.3038 0.5318 0.4683 0.047 Uiso 1 1 calc GR
C37 C 0.1225(4) 0.72551(19) 0.6365(2) 0.0509(10) Uani 1 1 d .
H37A H 0.0574 0.6934 0.6490 0.076 Uiso 1 1 calc GR
H37B H 0.0674 0.7634 0.6189 0.076 Uiso 1 1 calc GR
H37C H 0.1971 0.7347 0.6838 0.076 Uiso 1 1 calc GR
C38 C 0.2983(4) 0.76567(15) 0.3880(2) 0.0428(9) Uani 1 1 d .
H38A H 0.2498 0.8051 0.3939 0.064 Uiso 1 1 calc GR
H38B H 0.2545 0.7469 0.3368 0.064 Uiso 1 1 calc GR
H38C H 0.4009 0.7734 0.3905 0.064 Uiso 1 1 calc GR

loop_
_atom_site_aniso_label
_atom_site_aniso_U_11
_atom_site_aniso_U_22
_atom_site_aniso_U_33
_atom_site_aniso_U_23
_atom_site_aniso_U_13
_atom_site_aniso_U_12
Fe1 0.0199(2) 0.0260(2) 0.0220(2) -0.00506(19) 0.00453(16) -0.00424(19)
N1 0.0191(13) 0.0319(15) 0.0272(13) -0.0049(11) 0.0050(10) -0.0014(11)
N2 0.0219(13) 0.0272(14) 0.0237(12) -0.0057(11) 0.0032(10) -0.0059(11)
N3 0.0151(11) 0.0282(14) 0.0225(12) -0.0032(11) 0.0004(9) -0.0028(11)
C1 0.0249(15) 0.0218(17) 0.0192(14) 0.0023(11) 0.0007(12) -0.0016(12)
C2 0.0280(17) 0.0285(17) 0.0198(14) -0.0024(13) -0.0014(12) -0.0103(14)
C3 0.0240(16) 0.037(2) 0.0272(16) -0.0040(14) -0.0031(13) -0.0087(14)
C4 0.0170(14) 0.041(2) 0.0359(17) -0.0047(15) -0.0022(13) -0.0026(15)
C5 0.029(2) 0.050(3) 0.066(3) -0.016(2) -0.0196(18) 0.0072(18)
C6 0.0190(17) 0.075(3) 0.052(2) -0.018(2) 0.0098(16) -0.0090(18)
C7 0.0375(19) 0.0317(19) 0.0303(17) -0.0101(14) 0.0085(14) -0.0125(15)
C8 0.045(2) 0.042(2) 0.0215(15) 0.0011(15) -0.0061(14) -0.0151(17)
C9 0.0143(14) 0.0325(19) 0.0240(14) -0.0046(13) 0.0060(11) -0.0012(12)
C10 0.0169(15) 0.0317(18) 0.0327(17) -0.0053(14) 0.0089(13) -0.0023(13)
C11 0.036(2) 0.041(2) 0.0354(19) -0.0146(16) 0.0131(15) -0.0066(16)
C12 0.040(2) 0.055(2) 0.0235(16) -0.0121(16) 0.0075(15) -0.0118(17)
C13 0.0306(18) 0.041(2) 0.0258(16) 0.0017(15) 0.0066(14) -0.0038(15)
C14 0.0152(14) 0.0344(18) 0.0270(16) -0.0032(14) 0.0056(12) -0.0058(13)
C15 0.0210(15) 0.0335(19) 0.0224(15) 0.0020(13) 0.0035(12) -0.0024(13)
C16 0.0356(19) 0.033(2) 0.0400(19) 0.0047(15) 0.0064(15) 0.0048(15)
C17 0.056(2) 0.041(2) 0.050(2) -0.0030(18) 0.0220(19) -0.0168(19)
C18 0.0232(16) 0.035(2) 0.0397(18) -0.0119(15) 0.0064(14) 0.0023(14)
C19 0.032(2) 0.043(2) 0.072(3) -0.016(2) 0.0162(19) 0.0057(17)
C20 0.0312(19) 0.035(2) 0.058(2) -0.0054(17) 0.0077(17) 0.0013(16)
C21 0.0153(14) 0.0267(17) 0.0255(15) -0.0064(13) 0.0052(12) 0.0010(12)
C22 0.0230(16) 0.0296(18) 0.0272(16) -0.0046(13) 0.0042(13) -0.0033(13)
C23 0.0251(16) 0.0232(17) 0.0405(18) -0.0033(14) 0.0068(14) -0.0020(13)
C24 0.0178(15) 0.0304(19) 0.0339(17) -0.0112(14) 0.0040(13) 0.0002(13)
C25 0.0202(15) 0.0361(19) 0.0272(16) -0.0047(14) 0.0008(13) 0.0026(14)
C26 0.0156(14) 0.0280(17) 0.0307(16) -0.0009(13) 0.0030(12) 0.0010(12)
C27 0.0308(18) 0.033(2) 0.0349(17) 0.0015(15) -0.0011(14) -0.0024(15)
C28 0.0331(19) 0.039(2) 0.048(2) -0.0166(16) -0.0007(16) -0.0038(16)
C29 0.055(2) 0.043(2) 0.0329(19) 0.0002(16) 0.0016(17) -0.0138(19)
C30 0.0154(14) 0.0257(17) 0.0212(14) -0.0039(12) 0.0025(11) -0.0011(12)
C31 0.0249(16) 0.0253(17) 0.0265(16) -0.0044(13) 0.0009(13) -0.0004(13)
C32 0.0211(16) 0.0265(18) 0.0400(18) -0.0121(14) -0.0005(14) 0.0025(13)
C33 0.0152(15) 0.043(2) 0.0322(17) -0.0151(15) 0.0051(13) -0.0043(14)
C34 0.0173(15) 0.041(2) 0.0228(15) -0.0008(14) 0.0024(12) -0.0058(14)
C35 0.0130(13) 0.0270(18) 0.0253(15) -0.0006(12) -0.0001(11) -0.0016(12)
C36 0.0274(17) 0.0310(19) 0.0352(18) 0.0024(14) 0.0056(14) 0.0014(14)
C37 0.034(2) 0.070(3) 0.054(2) -0.026(2) 0.0219(18) -0.0036(19)
C38 0.052(2) 0.026(2) 0.048(2) 0.0061(16) 0.0057(18) 0.0027(17)

loop_
_atom_type_symbol
_atom_type_description
_atom_type_scat_dispersion_real
_atom_type_scat_dispersion_imag
_atom_type_scat_source
C C 0.0033 0.0016 'International Tables Vol C Tables 4.2.6.8 and 6.1.1.4'
H H 0.0000 0.0000 'International Tables Vol C Tables 4.2.6.8 and 6.1.1.4'
Fe Fe 0.3463 0.8444 'International Tables Vol C Tables 4.2.6.8 and 6.1.1.4'
N N 0.0061 0.0033 'International Tables Vol C Tables 4.2.6.8 and 6.1.1.4'

loop_
_geom_angle_atom_site_label_1
_geom_angle_atom_site_label_2
_geom_angle_atom_site_label_3
_geom_angle
N1 Fe1 C1 114.64(12)
N2 Fe1 N1 134.45(12)
N2 Fe1 C1 110.67(12)
C21 N1 Fe1 166.4(2)
C30 N2 Fe1 169.1(2)
C1 N3 C4 114.2(2)
C1 N3 C9 122.9(2)
C9 N3 C4 121.2(2)
N3 C1 Fe1 128.6(2)
N3 C1 C2 107.9(2)
C2 C1 Fe1 123.4(2)
C3 C2 C1 103.3(2)
C3 C2 C8 113.2(3)
C7 C2 C1 111.3(2)
C7 C2 C3 109.3(3)
C7 C2 C8 107.9(2)
C8 C2 C1 111.8(2)
C2 C3 H3A 110.2
C2 C3 H3B 110.2
H3A C3 H3B 108.5
C4 C3 C2 107.3(2)
C4 C3 H3A 110.2
C4 C3 H3B 110.2
C3 C4 N3 99.7(2)
C5 C4 N3 110.8(3)
C5 C4 C3 110.9(3)
C6 C4 N3 111.9(2)
C6 C4 C3 112.9(3)
C6 C4 C5 110.2(3)
C4 C5 H5A 109.5
C4 C5 H5B 109.5
C4 C5 H5C 109.5
H5A C5 H5B 109.5
H5A C5 H5C 109.5
H5B C5 H5C 109.5
C4 C6 H6A 109.5
C4 C6 H6B 109.5
C4 C6 H6C 109.5
H6A C6 H6B 109.5
H6A C6 H6C 109.5
H6B C6 H6C 109.5
C2 C7 H7A 109.5
C2 C7 H7B 109.5
C2 C7 H7C 109.5
H7A C7 H7B 109.5
H7A C7 H7C 109.5
H7B C7 H7C 109.5
C2 C8 H8A 109.5
C2 C8 H8B 109.5
C2 C8 H8C 109.5
H8A C8 H8B 109.5
H8A C8 H8C 109.5
H8B C8 H8C 109.5
C10 C9 N3 121.8(3)
C10 C9 C14 121.3(3)
C14 C9 N3 116.8(3)
C9 C10 C18 123.5(3)
C11 C10 C9 117.7(3)
C11 C10 C18 118.8(3)
C10 C11 H11 119.0
C12 C11 C10 122.1(3)
C12 C11 H11 119.0
C11 C12 H12 120.2
C11 C12 C13 119.7(3)
C13 C12 H12 120.2
C12 C13 H13 119.4
C12 C13 C14 121.2(3)
C14 C13 H13 119.4
C9 C14 C15 123.4(3)
C13 C14 C9 118.0(3)
C13 C14 C15 118.6(3)
C14 C15 H15 107.9
C14 C15 C16 111.8(2)
C14 C15 C17 112.2(2)
C16 C15 H15 107.9
C16 C15 C17 109.1(3)
C17 C15 H15 107.9
C15 C16 H16A 109.5
C15 C16 H16B 109.5
C15 C16 H16C 109.5
H16A C16 H16B 109.5
H16A C16 H16C 109.5
H16B C16 H16C 109.5
C15 C17 H17A 109.5
C15 C17 H17B 109.5
C15 C17 H17C 109.5
H17A C17 H17B 109.5
H17A C17 H17C 109.5
H17B C17 H17C 109.5
C10 C18 H18 108.3
C10 C18 C19 110.0(3)
C10 C18 C20 113.4(3)
C19 C18 H18 108.3
C20 C18 H18 108.3
C20 C18 C19 108.5(3)
C18 C19 H19A 109.5
C18 C19 H19B 109.5
C18 C19 H19C 109.5
H19A C19 H19B 109.5
H19A C19 H19C 109.5
H19B C19 H19C 109.5
C18 C20 H20A 109.5
C18 C20 H20B 109.5
C18 C20 H20C 109.5
H20A C20 H20B 109.5
H20A C20 H20C 109.5
H20B C20 H20C 109.5
N1 C21 C22 120.5(3)
N1 C21 C26 119.4(3)
C22 C21 C26 120.1(3)
C21 C22 C29 120.3(3)
C23 C22 C21 118.3(3)
C23 C22 C29 121.4(3)
C22 C23 H23 118.5
C22 C23 C24 123.0(3)
C24 C23 H23 118.5
C23 C24 C25 117.6(3)
C23 C24 C28 120.9(3)
C25 C24 C28 121.5(3)
C24 C25 H25 118.7
C24 C25 C26 122.6(3)
C26 C25 H25 118.7
C21 C26 C27 120.0(3)
C25 C26 C21 118.2(3)
C25 C26 C27 121.8(3)
C26 C27 H27A 109.5
C26 C27 H27B 109.5
C26 C27 H27C 109.5
H27A C27 H27B 109.5
H27A C27 H27C 109.5
H27B C27 H27C 109.5
C24 C28 H28A 109.5
C24 C28 H28B 109.5
C24 C28 H28C 109.5
H28A C28 H28B 109.5
H28A C28 H28C 109.5
H28B C28 H28C 109.5
C22 C29 H29A 109.5
C22 C29 H29B 109.5
C22 C29 H29C 109.5
H29A C29 H29B 109.5
H29A C29 H29C 109.5
H29B C29 H29C 109.5
N2 C30 C31 120.4(3)
N2 C30 C35 119.3(3)
C31 C30 C35 120.2(3)
C30 C31 C38 121.0(3)
C32 C31 C30 118.6(3)
C32 C31 C38 120.4(3)
C31 C32 H32 118.9
C33 C32 C31 122.2(3)
C33 C32 H32 118.9
C32 C33 C37 121.0(3)
C34 C33 C32 118.3(3)
C34 C33 C37 120.7(3)
C33 C34 H34 118.8
C33 C34 C35 122.4(3)
C35 C34 H34 118.8
C30 C35 C36 120.3(3)
C34 C35 C30 118.4(3)
C34 C35 C36 121.4(3)
C35 C36 H36A 109.5
C35 C36 H36B 109.5
C35 C36 H36C 109.5
H36A C36 H36B 109.5
H36A C36 H36C 109.5
H36B C36 H36C 109.5
C33 C37 H37A 109.5
C33 C37 H37B 109.5
C33 C37 H37C 109.5
H37A C37 H37B 109.5
H37A C37 H37C 109.5
H37B C37 H37C 109.5
C31 C38 H38A 109.5
C31 C38 H38B 109.5
C31 C38 H38C 109.5
H38A C38 H38B 109.5
H38A C38 H38C 109.5
H38B C38 H38C 109.5

loop_
_geom_bond_atom_site_label_1
_geom_bond_atom_site_label_2
_geom_bond_distance
Fe1 N1 1.635(2)
Fe1 N2 1.628(2)
Fe1 C1 1.879(3)
N1 C21 1.376(4)
N2 C30 1.378(3)
N3 C1 1.348(4)
N3 C4 1.528(4)
N3 C9 1.445(3)
C1 C2 1.547(4)
C2 C3 1.534(4)
C2 C7 1.530(4)
C2 C8 1.538(4)
C3 H3A 0.9900
C3 H3B 0.9900
C3 C4 1.525(4)
C4 C5 1.525(5)
C4 C6 1.516(4)
C5 H5A 0.9800
C5 H5B 0.9800
C5 H5C 0.9800
C6 H6A 0.9800
C6 H6B 0.9800
C6 H6C 0.9800
C7 H7A 0.9800
C7 H7B 0.9800
C7 H7C 0.9800
C8 H8A 0.9800
C8 H8B 0.9800
C8 H8C 0.9800
C9 C10 1.404(4)
C9 C14 1.407(4)
C10 C11 1.388(4)
C10 C18 1.516(4)
C11 H11 0.9500
C11 C12 1.374(5)
C12 H12 0.9500
C12 C13 1.375(5)
C13 H13 0.9500
C13 C14 1.396(4)
C14 C15 1.512(4)
C15 H15 1.0000
C15 C16 1.528(4)
C15 C17 1.529(4)
C16 H16A 0.9800
C16 H16B 0.9800
C16 H16C 0.9800
C17 H17A 0.9800
C17 H17B 0.9800
C17 H17C 0.9800
C18 H18 1.0000
C18 C19 1.536(4)
C18 C20 1.523(4)
C19 H19A 0.9800
C19 H19B 0.9800
C19 H19C 0.9800
C20 H20A 0.9800
C20 H20B 0.9800
C20 H20C 0.9800
C21 C22 1.412(4)
C21 C26 1.414(4)
C22 C23 1.382(4)
C22 C29 1.499(4)
C23 H23 0.9500
C23 C24 1.386(4)
C24 C25 1.388(4)
C24 C28 1.501(4)
C25 H25 0.9500
C25 C26 1.389(4)
C26 C27 1.494(4)
C27 H27A 0.9800
C27 H27B 0.9800
C27 H27C 0.9800
C28 H28A 0.9800
C28 H28B 0.9800
C28 H28C 0.9800
C29 H29A 0.9800
C29 H29B 0.9800
C29 H29C 0.9800
C30 C31 1.405(4)
C30 C35 1.413(4)
C31 C32 1.387(4)
C31 C38 1.498(4)
C32 H32 0.9500
C32 C33 1.386(4)
C33 C34 1.382(4)
C33 C37 1.509(4)
C34 H34 0.9500
C34 C35 1.385(4)
C35 C36 1.492(4)
C36 H36A 0.9800
C36 H36B 0.9800
C36 H36C 0.9800
C37 H37A 0.9800
C37 H37B 0.9800
C37 H37C 0.9800
C38 H38A 0.9800
C38 H38B 0.9800
C38 H38C 0.9800

loop_
_geom_torsion_atom_site_label_1
_geom_torsion_atom_site_label_2
_geom_torsion_atom_site_label_3
_geom_torsion_atom_site_label_4
_geom_torsion
Fe1 N1 C21 C22 -58.7(11)
Fe1 N1 C21 C26 122.6(9)
Fe1 N2 C30 C31 -122.4(11)
Fe1 N2 C30 C35 57.1(12)
Fe1 C1 C2 C3 -173.4(2)
Fe1 C1 C2 C7 -56.2(3)
Fe1 C1 C2 C8 64.6(3)
N1 Fe1 N2 C30 18.2(12)
N1 Fe1 C1 N3 11.3(3)
N1 Fe1 C1 C2 -166.5(2)
N1 C21 C22 C23 -173.0(3)
N1 C21 C22 C29 4.7(4)
N1 C21 C26 C25 173.9(3)
N1 C21 C26 C27 -6.8(4)
N2 Fe1 N1 C21 -17.1(11)
N2 Fe1 C1 N3 -173.4(2)
N2 Fe1 C1 C2 8.7(3)
N2 C30 C31 C32 -178.8(3)
N2 C30 C31 C38 2.8(4)
N2 C30 C35 C34 179.0(2)
N2 C30 C35 C36 -1.9(4)
N3 C1 C2 C3 8.4(3)
N3 C1 C2 C7 125.6(3)
N3 C1 C2 C8 -113.7(3)
N3 C9 C10 C11 -176.7(3)
N3 C9 C10 C18 2.2(4)
N3 C9 C14 C13 176.2(2)
N3 C9 C14 C15 -3.2(4)
C1 Fe1 N1 C21 156.7(9)
C1 Fe1 N2 C30 -155.6(11)
C1 N3 C4 C3 -23.1(3)
C1 N3 C4 C5 93.8(3)
C1 N3 C4 C6 -142.7(3)
C1 N3 C9 C10 -111.4(3)
C1 N3 C9 C14 72.8(3)
C1 C2 C3 C4 -22.8(3)
C2 C3 C4 N3 26.8(3)
C2 C3 C4 C5 -90.0(3)
C2 C3 C4 C6 145.8(3)
C4 N3 C1 Fe1 -168.6(2)
C4 N3 C1 C2 9.5(3)
C4 N3 C9 C10 84.2(3)
C4 N3 C9 C14 -91.7(3)
C7 C2 C3 C4 -141.3(3)
C8 C2 C3 C4 98.4(3)
C9 N3 C1 Fe1 26.0(4)
C9 N3 C1 C2 -155.9(3)
C9 N3 C4 C3 142.6(3)
C9 N3 C4 C5 -100.5(3)
C9 N3 C4 C6 23.0(4)
C9 C10 C11 C12 1.7(5)
C9 C10 C18 C19 -111.6(3)
C9 C10 C18 C20 126.7(3)
C9 C14 C15 C16 -104.6(3)
C9 C14 C15 C17 132.5(3)
C10 C9 C14 C13 0.3(4)
C10 C9 C14 C15 -179.1(3)
C10 C11 C12 C13 -1.6(5)
C11 C10 C18 C19 67.3(4)
C11 C10 C18 C20 -54.4(4)
C11 C12 C13 C14 0.8(5)
C12 C13 C14 C9 -0.2(4)
C12 C13 C14 C15 179.3(3)
C13 C14 C15 C16 76.0(3)
C13 C14 C15 C17 -46.9(4)
C14 C9 C10 C11 -1.1(4)
C14 C9 C10 C18 177.8(3)
C18 C10 C11 C12 -177.2(3)
C21 C22 C23 C24 -2.8(4)
C22 C21 C26 C25 -4.7(4)
C22 C21 C26 C27 174.6(3)
C22 C23 C24 C25 -0.8(4)
C22 C23 C24 C28 179.3(3)
C23 C24 C25 C26 1.6(4)
C24 C25 C26 C21 1.1(4)
C24 C25 C26 C27 -178.2(3)
C26 C21 C22 C23 5.6(4)
C26 C21 C22 C29 -176.7(3)
C28 C24 C25 C26 -178.4(3)
C29 C22 C23 C24 179.5(3)
C30 C31 C32 C33 -0.7(4)
C31 C30 C35 C34 -1.5(4)
C31 C30 C35 C36 177.6(3)
C31 C32 C33 C34 -0.7(4)
C31 C32 C33 C37 177.7(3)
C32 C33 C34 C35 1.1(4)
C33 C34 C35 C30 0.1(4)
C33 C34 C35 C36 -179.0(3)
C35 C30 C31 C32 1.8(4)
C35 C30 C31 C38 -176.6(3)
C37 C33 C34 C35 -177.4(3)
C38 C31 C32 C33 177.8(3)
